data_2221434
loop_
_publ_author_name
'Kia, Reza'
'Fun, Hoong-Kun'
'Etemadi, Bijan'
'Kargar, Hadi'

_publ_section_title
;
 <i>N</i>-(2,4-Dinitrophenyl)-<i>N</i>'-(1-<i>p</i>-tolylethylidene)hydrazine
;
_journal_coeditor_code LH2788
_journal_issue 4
_journal_name_full 'Acta Crystallographica Section E'
_journal_page_first o833
_journal_page_last o834
_journal_paper_doi 10.1107/S1600536809009957
_journal_volume 65
_journal_year 2009
_chemical_formula_iupac 'C15 H14 N4 O4'
_chemical_formula_moiety 'C15 H14 N4 O4'
_chemical_formula_sum 'C15 H14 N4 O4'
_chemical_formula_weight 314.30
_chemical_name_systematic
;
<i>N</i>-(2,4-Dinitrophenyl)-<i>N'</i>-(1-<i>p</i>-tolylethylidene)hydrazine
;
_space_group_IT_number 14
_symmetry_cell_setting monoclinic
_symmetry_space_group_name_Hall '-P 2ybc'
_symmetry_space_group_name_H-M 'P 1 21/c 1'
_atom_sites_solution_hydrogens geom
_atom_sites_solution_primary direct
_atom_sites_solution_secondary difmap
_audit_creation_method SHELXL-97
_cell_angle_alpha 90.00
_cell_angle_beta 91.7780(10)
_cell_angle_gamma 90.00
_cell_formula_units_Z 4
_cell_length_a 7.69480(10)
_cell_length_b 14.9092(3)
_cell_length_c 12.5224(2)
_cell_measurement_reflns_used 5279
_cell_measurement_temperature 100
_cell_measurement_theta_max 29.99
_cell_measurement_theta_min 2.65
_cell_volume 1435.92(4)
_computing_cell_refinement 'SAINT (Bruker, 2005)'
_computing_data_collection 'APEX2 (Bruker, 2005)'
_computing_data_reduction 'SAINT (Bruker, 2005)'
_computing_molecular_graphics 'SHELXTL (Sheldrick, 2008)'
_computing_publication_material
;
SHELXTL (Sheldrick, 2008) and PLATON (Spek, 2009)
;
_computing_structure_refinement 'SHELXTL (Sheldrick, 2008)'
_computing_structure_solution 'SHELXTL (Sheldrick, 2008)'
_diffrn_ambient_temperature 100
_diffrn_measured_fraction_theta_full 0.999
_diffrn_measured_fraction_theta_max 0.999
_diffrn_measurement_device_type
;
Bruker SMART APEXII CCD area-detector
;
_diffrn_measurement_method '\f and \w'
_diffrn_radiation_monochromator graphite
_diffrn_radiation_source 'fine-focus sealed tube'
_diffrn_radiation_type MoK\a
_diffrn_radiation_wavelength 0.71073
_diffrn_reflns_av_R_equivalents 0.0303
_diffrn_reflns_av_sigmaI/netI 0.0343
_diffrn_reflns_limit_h_max 10
_diffrn_reflns_limit_h_min -10
_diffrn_reflns_limit_k_max 17
_diffrn_reflns_limit_k_min -20
_diffrn_reflns_limit_l_max 17
_diffrn_reflns_limit_l_min -17
_diffrn_reflns_number 16826
_diffrn_reflns_theta_full 30.06
_diffrn_reflns_theta_max 30.06
_diffrn_reflns_theta_min 2.12
_diffrn_standards_number 0
_exptl_absorpt_coefficient_mu 0.109
_exptl_absorpt_correction_T_max 0.9839
_exptl_absorpt_correction_T_min 0.9738
_exptl_absorpt_correction_type multi-scan
_exptl_absorpt_process_details '(<i>SADABS</i>; Bruker, 2005)'
_exptl_crystal_colour red
_exptl_crystal_density_diffrn 1.454
_exptl_crystal_density_method 'not measured'
_exptl_crystal_description block
_exptl_crystal_F_000 656
_exptl_crystal_size_max 0.25
_exptl_crystal_size_mid 0.23
_exptl_crystal_size_min 0.15
_refine_diff_density_max 0.423
_refine_diff_density_min -0.256
_refine_ls_extinction_method none
_refine_ls_goodness_of_fit_ref 1.082
_refine_ls_hydrogen_treatment mixed
_refine_ls_matrix_type full
_refine_ls_number_parameters 214
_refine_ls_number_reflns 4211
_refine_ls_number_restraints 0
_refine_ls_restrained_S_all 1.082
_refine_ls_R_factor_all 0.0813
_refine_ls_R_factor_gt 0.0572
_refine_ls_shift/su_max 0.001
_refine_ls_shift/su_mean 0.000
_refine_ls_structure_factor_coef Fsqd
_refine_ls_weighting_details 'calc w=1/[\s^2^(Fo^2^)+(0.0631P)^2^+0.5547P] where P=(Fo^2^+2Fc^2^)/3'
_refine_ls_weighting_scheme calc
_refine_ls_wR_factor_gt 0.1304
_refine_ls_wR_factor_ref 0.1426
_reflns_number_gt 3206
_reflns_number_total 4211
_reflns_threshold_expression I>2\(I)
_cod_data_source_file lh2788.cif
_cod_data_source_block I
_cod_depositor_comments
;
The following automatic conversions were performed:
'_symmetry_cell_setting' value 'Monoclinic' changed to 'monoclinic'
according to '/home/saulius/struct/CIF-dictionaries/cif_core.dic'
dictionary named 'cif_core.dic' version 2.4.1 from 2010-06-29.

Automatic conversion script
Id: cif_fix_enum 1527 2010-12-29 10:47:43Z saulius 

The following automatic conversions were performed:

'_symmetry_cell_setting' value 'Monoclinic' changed to 'monoclinic'
according to /home/saulius/struct/CIF-dictionaries/cif_core.dic
dictionary named 'cif_core.dic' version 2.4.1 from 2010-06-29.

Automatic conversion script
Id: cif_fix_values 1715 2011-07-08 13:25:40Z adriana 
;
_cod_original_sg_symbol_H-M 'P 21/c'
_cod_database_code 2221434
_cod_database_fobs_code 2221434

loop_
_symmetry_equiv_pos_as_xyz
'x, y, z'
'-x, y+1/2, -z+1/2'
'-x, -y, -z'
'x, -y-1/2, z-1/2'

loop_
_atom_site_type_symbol
_atom_site_label
_atom_site_fract_x
_atom_site_fract_y
_atom_site_fract_z
_atom_site_U_iso_or_equiv
_atom_site_adp_type
_atom_site_calc_flag
_atom_site_refinement_flags
_atom_site_occupancy
_atom_site_disorder_assembly
_atom_site_disorder_group
O O1 0.17776(17) 0.87567(9) 1.02191(10) 0.0328(3) Uani d . 1 . .
O O2 0.16471(16) 1.01618(9) 1.06678(9) 0.0279(3) Uani d . 1 . .
O O3 0.45972(17) 1.23529(8) 0.87222(10) 0.0312(3) Uani d . 1 . .
O O4 0.60603(15) 1.20508(8) 0.73223(9) 0.0260(3) Uani d . 1 . .
N N1 0.62455(17) 1.04202(9) 0.66064(10) 0.0176(3) Uani d . 1 . .
N N2 0.67704(16) 0.97591(9) 0.59199(10) 0.0175(3) Uani d . 1 . .
N N3 0.21243(18) 0.95518(10) 1.00792(10) 0.0228(3) Uani d . 1 . .
N N4 0.51408(17) 1.18141(9) 0.80690(10) 0.0210(3) Uani d . 1 . .
C C1 0.47019(19) 1.08784(10) 0.81806(11) 0.0167(3) Uani d . 1 . .
C C2 0.36357(19) 1.06601(10) 0.90212(11) 0.0178(3) Uani d . 1 . .
H H2A 0.3226 1.1105 0.9469 0.021 Uiso calc R 1 . .
C C3 0.3200(2) 0.97796(11) 0.91782(11) 0.0180(3) Uani d . 1 . .
C C4 0.3812(2) 0.90980(11) 0.85198(11) 0.0191(3) Uani d . 1 . .
H H4A 0.3528 0.8503 0.8653 0.023 Uiso calc R 1 . .
C C5 0.4829(2) 0.93102(10) 0.76795(11) 0.0177(3) Uani d . 1 . .
H H5A 0.5221 0.8854 0.7241 0.021 Uiso calc R 1 . .
C C6 0.52995(19) 1.02107(10) 0.74630(11) 0.0159(3) Uani d . 1 . .
C C7 0.74308(19) 1.00482(10) 0.50440(11) 0.0169(3) Uani d . 1 . .
C C8 0.80349(19) 0.93424(10) 0.43032(11) 0.0172(3) Uani d . 1 . .
C C9 0.7621(2) 0.84429(11) 0.44813(12) 0.0208(3) Uani d . 1 . .
H H9A 0.6965 0.8292 0.5066 0.025 Uiso calc R 1 . .
C C10 0.8168(2) 0.77741(11) 0.38063(13) 0.0247(4) Uani d . 1 . .
H H10A 0.7869 0.7182 0.3943 0.030 Uiso calc R 1 . .
C C11 0.9165(2) 0.79729(12) 0.29186(12) 0.0223(3) Uani d . 1 . .
C C12 0.9582(2) 0.88663(12) 0.27404(12) 0.0223(3) Uani d . 1 . .
H H12A 1.0245 0.9015 0.2158 0.027 Uiso calc R 1 . .
C C13 0.9029(2) 0.95450(11) 0.34177(11) 0.0198(3) Uani d . 1 . .
H H13A 0.9323 1.0138 0.3279 0.024 Uiso calc R 1 . .
C C14 0.7563(2) 1.10272(11) 0.47653(12) 0.0208(3) Uani d . 1 . .
H H14A 0.6455 1.1310 0.4853 0.031 Uiso calc R 1 . .
H H14B 0.7899 1.1088 0.4037 0.031 Uiso calc R 1 . .
H H14C 0.8418 1.1308 0.5229 0.031 Uiso calc R 1 . .
C C15 0.9752(2) 0.72351(13) 0.21878(14) 0.0298(4) Uani d . 1 . .
H H15A 0.8783 0.6855 0.2000 0.045 Uiso calc R 1 . .
H H15B 1.0642 0.6887 0.2547 0.045 Uiso calc R 1 . .
H H15C 1.0205 0.7494 0.1552 0.045 Uiso calc R 1 . .
H H1N1 0.652(3) 1.0963(15) 0.6502(15) 0.027(5) Uiso d . 1 . .

loop_
_atom_site_aniso_label
_atom_site_aniso_U_11
_atom_site_aniso_U_22
_atom_site_aniso_U_33
_atom_site_aniso_U_12
_atom_site_aniso_U_13
_atom_site_aniso_U_23
O1 0.0401(8) 0.0280(7) 0.0311(6) -0.0030(6) 0.0136(6) 0.0070(5)
O2 0.0299(6) 0.0348(7) 0.0195(5) 0.0014(5) 0.0090(5) -0.0053(5)
O3 0.0426(8) 0.0173(6) 0.0344(7) 0.0007(5) 0.0135(6) -0.0079(5)
O4 0.0302(6) 0.0173(6) 0.0312(6) -0.0028(5) 0.0114(5) 0.0002(5)
N1 0.0208(6) 0.0129(6) 0.0196(6) -0.0009(5) 0.0067(5) -0.0008(5)
N2 0.0175(6) 0.0168(6) 0.0183(6) 0.0006(5) 0.0035(5) -0.0022(5)
N3 0.0218(7) 0.0282(8) 0.0184(6) 0.0000(6) 0.0030(5) 0.0035(5)
N4 0.0228(7) 0.0164(7) 0.0240(6) 0.0008(5) 0.0030(5) -0.0022(5)
C1 0.0179(7) 0.0147(7) 0.0176(6) -0.0001(6) 0.0008(5) -0.0014(5)
C2 0.0180(7) 0.0199(8) 0.0157(6) 0.0028(6) 0.0021(5) -0.0035(5)
C3 0.0185(7) 0.0218(8) 0.0139(6) -0.0007(6) 0.0025(5) 0.0014(5)
C4 0.0208(7) 0.0174(7) 0.0190(7) -0.0013(6) -0.0001(6) 0.0016(6)
C5 0.0217(8) 0.0155(7) 0.0162(6) 0.0007(6) 0.0022(6) -0.0027(5)
C6 0.0156(7) 0.0163(7) 0.0158(6) -0.0002(5) 0.0007(5) -0.0013(5)
C7 0.0150(7) 0.0181(7) 0.0176(6) -0.0006(5) 0.0005(5) 0.0013(5)
C8 0.0152(7) 0.0214(8) 0.0150(6) 0.0017(6) 0.0014(5) 0.0004(6)
C9 0.0229(8) 0.0210(8) 0.0190(7) -0.0007(6) 0.0076(6) 0.0005(6)
C10 0.0267(8) 0.0218(8) 0.0260(8) -0.0009(7) 0.0058(7) -0.0026(6)
C11 0.0188(7) 0.0300(9) 0.0182(7) 0.0033(6) 0.0012(6) -0.0040(6)
C12 0.0186(7) 0.0345(9) 0.0140(6) 0.0027(7) 0.0035(6) 0.0017(6)
C13 0.0187(7) 0.0237(8) 0.0169(6) -0.0001(6) 0.0015(6) 0.0036(6)
C14 0.0238(8) 0.0187(8) 0.0200(7) 0.0005(6) 0.0031(6) 0.0041(6)
C15 0.0267(9) 0.0357(10) 0.0270(8) 0.0029(7) 0.0046(7) -0.0097(7)

loop_
_atom_type_symbol
_atom_type_description
_atom_type_scat_dispersion_real
_atom_type_scat_dispersion_imag
_atom_type_scat_source
C C 0.0033 0.0016 'International Tables Vol C Tables 4.2.6.8 and 6.1.1.4'
H H 0.0000 0.0000 'International Tables Vol C Tables 4.2.6.8 and 6.1.1.4'
N N 0.0061 0.0033 'International Tables Vol C Tables 4.2.6.8 and 6.1.1.4'
O O 0.0106 0.0060 'International Tables Vol C Tables 4.2.6.8 and 6.1.1.4'

loop_
_geom_angle_atom_site_label_1
_geom_angle_atom_site_label_2
_geom_angle_atom_site_label_3
_geom_angle_site_symmetry_1
_geom_angle_site_symmetry_3
_geom_angle
_geom_angle_publ_flag
C6 N1 N2 . . 120.39(13) ?
C6 N1 H1N1 . . 118.9(13) ?
N2 N1 H1N1 . . 120.7(13) ?
C7 N2 N1 . . 114.86(13) ?
O1 N3 O2 . . 123.78(13) ?
O1 N3 C3 . . 117.74(13) ?
O2 N3 C3 . . 118.47(13) ?
O3 N4 O4 . . 121.96(13) ?
O3 N4 C1 . . 118.81(12) ?
O4 N4 C1 . . 119.23(12) ?
C2 C1 C6 . . 121.45(14) ?
C2 C1 N4 . . 116.36(13) ?
C6 C1 N4 . . 122.18(12) ?
C3 C2 C1 . . 118.99(13) ?
C3 C2 H2A . . 120.5 ?
C1 C2 H2A . . 120.5 ?
C2 C3 C4 . . 121.51(13) ?
C2 C3 N3 . . 118.74(13) ?
C4 C3 N3 . . 119.71(14) ?
C5 C4 C3 . . 119.76(14) ?
C5 C4 H4A . . 120.1 ?
C3 C4 H4A . . 120.1 ?
C4 C5 C6 . . 121.41(13) ?
C4 C5 H5A . . 119.3 ?
C6 C5 H5A . . 119.3 ?
N1 C6 C5 . . 121.14(13) ?
N1 C6 C1 . . 122.05(14) ?
C5 C6 C1 . . 116.80(12) ?
N2 C7 C8 . . 115.51(13) ?
N2 C7 C14 . . 123.34(13) ?
C8 C7 C14 . . 121.14(12) ?
C9 C8 C13 . . 117.79(13) ?
C9 C8 C7 . . 120.15(12) ?
C13 C8 C7 . . 122.06(14) ?
C10 C9 C8 . . 121.31(13) ?
C10 C9 H9A . . 119.3 ?
C8 C9 H9A . . 119.3 ?
C9 C10 C11 . . 121.15(16) ?
C9 C10 H10A . . 119.4 ?
C11 C10 H10A . . 119.4 ?
C12 C11 C10 . . 117.71(14) ?
C12 C11 C15 . . 121.74(14) ?
C10 C11 C15 . . 120.55(16) ?
C11 C12 C13 . . 121.38(13) ?
C11 C12 H12A . . 119.3 ?
C13 C12 H12A . . 119.3 ?
C12 C13 C8 . . 120.65(15) ?
C12 C13 H13A . . 119.7 ?
C8 C13 H13A . . 119.7 ?
C7 C14 H14A . . 109.5 ?
C7 C14 H14B . . 109.5 ?
H14A C14 H14B . . 109.5 ?
C7 C14 H14C . . 109.5 ?
H14A C14 H14C . . 109.5 ?
H14B C14 H14C . . 109.5 ?
C11 C15 H15A . . 109.5 ?
C11 C15 H15B . . 109.5 ?
H15A C15 H15B . . 109.5 ?
C11 C15 H15C . . 109.5 ?
H15A C15 H15C . . 109.5 ?
H15B C15 H15C . . 109.5 ?

loop_
_geom_bond_atom_site_label_1
_geom_bond_atom_site_label_2
_geom_bond_site_symmetry_2
_geom_bond_distance
_geom_bond_publ_flag
O1 N3 . 1.2288(19) ?
O2 N3 . 1.2336(18) ?
O3 N4 . 1.2291(16) ?
O4 N4 . 1.2412(16) ?
N1 C6 . 1.3515(18) ?
N1 N2 . 1.3766(17) ?
N1 H1N1 . 0.85(2) ?
N2 C7 . 1.2968(18) ?
N3 C3 . 1.4598(18) ?
N4 C1 . 1.443(2) ?
C1 C2 . 1.3931(19) ?
C1 C6 . 1.4267(19) ?
C2 C3 . 1.371(2) ?
C2 H2A . 0.9300 ?
C3 C4 . 1.400(2) ?
C4 C5 . 1.368(2) ?
C4 H4A . 0.9300 ?
C5 C6 . 1.419(2) ?
C5 H5A . 0.9300 ?
C7 C8 . 1.487(2) ?
C7 C14 . 1.505(2) ?
C8 C9 . 1.398(2) ?
C8 C13 . 1.3992(19) ?
C9 C10 . 1.381(2) ?
C9 H9A . 0.9300 ?
C10 C11 . 1.402(2) ?
C10 H10A . 0.9300 ?
C11 C12 . 1.390(2) ?
C11 C15 . 1.509(2) ?
C12 C13 . 1.395(2) ?
C12 H12A . 0.9300 ?
C13 H13A . 0.9300 ?
C14 H14A . 0.9600 ?
C14 H14B . 0.9600 ?
C14 H14C . 0.9600 ?
C15 H15A . 0.9600 ?
C15 H15B . 0.9600 ?
C15 H15C . 0.9600 ?

loop_
_geom_hbond_atom_site_label_D
_geom_hbond_atom_site_label_H
_geom_hbond_atom_site_label_A
_geom_hbond_site_symmetry_A
_geom_hbond_distance_DH
_geom_hbond_distance_HA
_geom_hbond_distance_DA
_geom_hbond_angle_DHA
_geom_hbond_publ_flag
N1 H1N1 O4 . 0.85(2) 1.96(2) 2.5966(18) 131.3(18) y
C4 H4A O4 2_646 0.9300 2.5100 3.232(2) 135.00 y
C5 H5A O3 2_646 0.9300 2.5500 3.4409(19) 161.00 y
C9 H9A O3 2_646 0.9300 2.4100 3.295(2) 158.00 y
C14 H14C Cg1 3_756 0.96 2.68 3.5635(17) 154 y

loop_
_geom_torsion_atom_site_label_1
_geom_torsion_atom_site_label_2
_geom_torsion_atom_site_label_3
_geom_torsion_atom_site_label_4
_geom_torsion_site_symmetry_1
_geom_torsion_site_symmetry_2
_geom_torsion_site_symmetry_3
_geom_torsion_site_symmetry_4
_geom_torsion
_geom_torsion_publ_flag
C6 N1 N2 C7 . . . . 169.80(14) ?
O3 N4 C1 C2 . . . . 1.7(2) ?
O4 N4 C1 C2 . . . . -178.66(14) ?
O3 N4 C1 C6 . . . . -179.24(15) ?
O4 N4 C1 C6 . . . . 0.4(2) ?
C6 C1 C2 C3 . . . . 2.0(2) ?
N4 C1 C2 C3 . . . . -178.88(14) ?
C1 C2 C3 C4 . . . . 0.5(2) ?
C1 C2 C3 N3 . . . . 178.22(13) ?
O1 N3 C3 C2 . . . . -178.53(15) ?
O2 N3 C3 C2 . . . . 0.0(2) ?
O1 N3 C3 C4 . . . . -0.8(2) ?
O2 N3 C3 C4 . . . . 177.71(15) ?
C2 C3 C4 C5 . . . . -1.9(2) ?
N3 C3 C4 C5 . . . . -179.57(14) ?
C3 C4 C5 C6 . . . . 0.7(2) ?
N2 N1 C6 C5 . . . . 0.2(2) ?
N2 N1 C6 C1 . . . . -178.72(14) ?
C4 C5 C6 N1 . . . . -177.27(15) ?
C4 C5 C6 C1 . . . . 1.7(2) ?
C2 C1 C6 N1 . . . . 175.87(15) ?
N4 C1 C6 N1 . . . . -3.2(2) ?
C2 C1 C6 C5 . . . . -3.1(2) ?
N4 C1 C6 C5 . . . . 177.86(14) ?
N1 N2 C7 C8 . . . . 178.89(13) ?
N1 N2 C7 C14 . . . . -2.2(2) ?
N2 C7 C8 C9 . . . . 10.5(2) ?
C14 C7 C8 C9 . . . . -168.44(14) ?
N2 C7 C8 C13 . . . . -169.26(14) ?
C14 C7 C8 C13 . . . . 11.8(2) ?
C13 C8 C9 C10 . . . . -0.2(2) ?
C7 C8 C9 C10 . . . . -179.92(15) ?
C8 C9 C10 C11 . . . . 0.2(3) ?
C9 C10 C11 C12 . . . . -0.1(2) ?
C9 C10 C11 C15 . . . . -179.98(16) ?
C10 C11 C12 C13 . . . . -0.2(2) ?
C15 C11 C12 C13 . . . . 179.76(15) ?
C11 C12 C13 C8 . . . . 0.2(2) ?
C9 C8 C13 C12 . . . . 0.0(2) ?
C7 C8 C13 C12 . . . . 179.69(14) ?

loop_
_cod_related_entry_id
_cod_related_entry_database
_cod_related_entry_code
1 ChemSpider 7833681
